data_2234763
loop_
_publ_author_name
'Zheng, Huaqin'
'Deng, Hui'
'Chen, Yunyun'
'Li, Ding'

_publ_section_title
;
 Tizoxanide pyridine monosolvate
;
_journal_coeditor_code QM2062
_journal_issue 5
_journal_name_full 'Acta Crystallographica Section E'
_journal_page_first o1453
_journal_page_last o1454
_journal_paper_doi 10.1107/S1600536812016133
_journal_volume 68
_journal_year 2012
_chemical_formula_iupac 'C10 H7 N3 O4 S, C5 H5 N'
_chemical_formula_moiety 'C10 H7 N3 O4 S, C5 H5 N'
_chemical_formula_sum 'C15 H12 N4 O4 S'
_chemical_formula_weight 344.35
_chemical_name_common 'Tizoxanide pyridine monosolvate'
_chemical_name_systematic
;
2-Hydroxy-<i>N</i>-(5-nitro-1,3-thiazol-2-yl)benzamide pyridine monosolvate
;
_space_group_crystal_system triclinic
_space_group_IT_number 2
_space_group_name_Hall '-P 1'
_space_group_name_H-M_alt 'P -1'
_symmetry_space_group_name_Hall '-P 1'
_symmetry_space_group_name_H-M 'P -1'
_atom_sites_solution_hydrogens geom
_atom_sites_solution_primary direct
_atom_sites_solution_secondary difmap
_audit_creation_method
;
  Olex2 1.1
  (compiled 2011.11.01 svn.r2039, GUI svn.r3906)
;
_cell_angle_alpha 102.998(5)
_cell_angle_beta 99.037(5)
_cell_angle_gamma 104.367(4)
_cell_formula_units_Z 2
_cell_length_a 6.9826(3)
_cell_length_b 10.0462(5)
_cell_length_c 11.8387(7)
_cell_measurement_reflns_used 3840
_cell_measurement_temperature 293(2)
_cell_measurement_theta_max 65.7360
_cell_measurement_theta_min 3.9302
_cell_volume 763.69(7)
_computing_cell_refinement
;
CrysAlis PRO (Agilent, 2011)
;
_computing_data_collection
;
CrysAlis PRO (Agilent, 2011)
;
_computing_data_reduction
;
CrysAlis PRO (Agilent, 2011)
;
_computing_molecular_graphics
;
<i>OLEX2</i> (Dolomanov <i>et al.</i>, 2009)
;
_computing_publication_material
;
<i>OLEX2</i> (Dolomanov <i>et al.</i>, 2009)
;
_computing_structure_refinement
;
SHELXL97 (Sheldrick, 2008)
;
_computing_structure_solution 'SHELXS97 (Sheldrick, 2008)'
_diffrn_ambient_temperature 293(2)
_diffrn_detector_area_resol_mean 8.2417
_diffrn_measured_fraction_theta_full 0.981
_diffrn_measured_fraction_theta_max 0.981
_diffrn_measurement_device_type 'Agilent Xcalibur Onyx Nova'
_diffrn_measurement_method '\w scans'
_diffrn_radiation_monochromator mirror
_diffrn_radiation_type 'Cu K\a'
_diffrn_radiation_wavelength 1.5418
_diffrn_reflns_av_R_equivalents 0.0157
_diffrn_reflns_limit_h_max 8
_diffrn_reflns_limit_h_min -4
_diffrn_reflns_limit_k_max 11
_diffrn_reflns_limit_k_min -11
_diffrn_reflns_limit_l_max 13
_diffrn_reflns_limit_l_min -13
_diffrn_reflns_number 4493
_diffrn_reflns_theta_full 63.98
_diffrn_reflns_theta_max 63.98
_diffrn_reflns_theta_min 3.93
_exptl_absorpt_coefficient_mu 2.156
_exptl_absorpt_correction_T_max 0.806
_exptl_absorpt_correction_T_min 0.712
_exptl_absorpt_correction_type multi-scan
_exptl_absorpt_process_details
;
(CrysAlis PRO; Agilent, 2011)
;
_exptl_crystal_colour colorless
_exptl_crystal_density_diffrn 1.497
_exptl_crystal_density_method 'not measured'
_exptl_crystal_description rod
_exptl_crystal_F_000 356
_exptl_crystal_size_max 0.20
_exptl_crystal_size_mid 0.15
_exptl_crystal_size_min 0.10
_refine_diff_density_max 0.201
_refine_diff_density_min -0.247
_refine_ls_extinction_method none
_refine_ls_goodness_of_fit_ref 1.077
_refine_ls_hydrogen_treatment refall
_refine_ls_matrix_type full
_refine_ls_number_parameters 265
_refine_ls_number_reflns 2481
_refine_ls_number_restraints 0
_refine_ls_restrained_S_all 1.077
_refine_ls_R_factor_all 0.0296
_refine_ls_R_factor_gt 0.0282
_refine_ls_shift/su_max 0.001
_refine_ls_shift/su_mean 0.000
_refine_ls_structure_factor_coef Fsqd
_refine_ls_weighting_details 'calc w=1/[\s^2^(Fo^2^)+(0.0385P)^2^+0.2467P] where P=(Fo^2^+2Fc^2^)/3'
_refine_ls_weighting_scheme calc
_refine_ls_wR_factor_gt 0.0737
_refine_ls_wR_factor_ref 0.0749
_reflns_number_gt 2349
_reflns_number_total 2481
_reflns_threshold_expression >2sigma(I)
_cod_data_source_file qm2062.cif
_cod_data_source_block I
_cod_database_code 2234763
_cod_database_fobs_code 2234763

loop_
_space_group_symop_id
_space_group_symop_operation_xyz
1 'x, y, z'
2 '-x, -y, -z'

loop_
_atom_site_type_symbol
_atom_site_label
_atom_site_fract_x
_atom_site_fract_y
_atom_site_fract_z
_atom_site_U_iso_or_equiv
_atom_site_adp_type
_atom_site_calc_flag
_atom_site_occupancy
_atom_site_symmetry_multiplicity
S S1 0.13956(5) 0.44049(4) -0.18461(3) 0.02193(13) Uani d 1 1
O O2 0.38793(16) 0.69194(12) -0.07942(9) 0.0287(3) Uani d 1 1
O O4 -0.09371(17) 0.24233(13) -0.40776(9) 0.0379(3) Uani d 1 1
O O5 -0.23353(17) 0.06550(12) -0.34113(10) 0.0375(3) Uani d 1 1
N N6 -0.12170(18) 0.18630(14) -0.32633(11) 0.0274(3) Uani d 1 1
N N7 0.31757(17) 0.56377(13) 0.04990(11) 0.0200(3) Uani d 1 1
N N8 0.59845(19) 0.69146(13) 0.49121(11) 0.0275(3) Uani d 1 1
C C9 0.5749(2) 0.80811(15) 0.24522(13) 0.0208(3) Uani d 1 1
C C10 0.5468(2) 0.80762(15) 0.12457(12) 0.0201(3) Uani d 1 1
N N11 0.09847(18) 0.33048(13) -0.00698(11) 0.0225(3) Uani d 1 1
C C12 0.4136(2) 0.68695(15) 0.02405(12) 0.0208(3) Uani d 1 1
C C13 -0.0197(2) 0.22865(17) -0.10729(14) 0.0241(3) Uani d 1 1
C C14 -0.0158(2) 0.26888(16) -0.20893(13) 0.0230(3) Uani d 1 1
C C15 0.8152(2) 1.04417(17) 0.29859(14) 0.0290(4) Uani d 1 1
C C16 0.1899(2) 0.44557(15) -0.03509(12) 0.0196(3) Uani d 1 1
C C17 0.7287(2) 0.61931(18) 0.51622(16) 0.0344(4) Uani d 1 1
C C18 0.5727(3) 0.7465(2) 0.69334(16) 0.0470(5) Uani d 1 1
C C19 0.6541(2) 0.92756(16) 0.09458(14) 0.0252(3) Uani d 1 1
C C20 0.7871(2) 1.04502(17) 0.17969(15) 0.0296(4) Uani d 1 1
C C21 0.5227(3) 0.75377(18) 0.57844(15) 0.0354(4) Uani d 1 1
C C22 0.7067(3) 0.6728(2) 0.71945(17) 0.0518(6) Uani d 1 1
C C23 0.7866(3) 0.6082(2) 0.6301(2) 0.0489(5) Uani d 1 1
C C24 0.7100(2) 0.92842(16) 0.33129(14) 0.0251(3) Uani d 1 1
O O1 0.47188(15) 0.69476(11) 0.27650(9) 0.0237(2) Uani d 1 1
H H19 0.631(3) 0.9235(18) 0.0134(17) 0.029(4) Uiso d 1 1
H H24 0.725(3) 0.9313(19) 0.4158(17) 0.032(4) Uiso d 1 1
H H20 0.857(3) 1.127(2) 0.1564(17) 0.040(5) Uiso d 1 1
H H13 -0.093(3) 0.138(2) -0.1026(15) 0.028(4) Uiso d 1 1
H H15 0.906(3) 1.122(2) 0.3591(17) 0.035(5) Uiso d 1 1
H H7 0.332(3) 0.561(2) 0.1221(18) 0.033(5) Uiso d 1 1
H H17 0.779(3) 0.575(2) 0.4501(18) 0.040(5) Uiso d 1 1
H H21 0.427(3) 0.805(2) 0.5559(19) 0.052(6) Uiso d 1 1
H H22 0.739(4) 0.670(3) 0.799(2) 0.075(7) Uiso d 1 1
H H18 0.514(4) 0.800(3) 0.762(2) 0.068(7) Uiso d 1 1
H H23 0.877(3) 0.558(2) 0.641(2) 0.056(6) Uiso d 1 1
H H25 0.525(4) 0.698(3) 0.355(2) 0.073(8) Uiso d 1 1

loop_
_atom_site_aniso_label
_atom_site_aniso_U_11
_atom_site_aniso_U_22
_atom_site_aniso_U_33
_atom_site_aniso_U_12
_atom_site_aniso_U_13
_atom_site_aniso_U_23
S1 0.0230(2) 0.0258(2) 0.01336(19) 0.00558(15) 0.00094(14) 0.00226(14)
O2 0.0343(6) 0.0325(6) 0.0151(5) 0.0044(5) 0.0018(4) 0.0073(4)
O4 0.0353(6) 0.0502(7) 0.0181(6) 0.0042(5) 0.0012(5) 0.0023(5)
O5 0.0310(6) 0.0309(6) 0.0347(7) -0.0005(5) -0.0007(5) -0.0057(5)
N6 0.0209(6) 0.0329(8) 0.0206(7) 0.0062(6) 0.0005(5) -0.0030(6)
N7 0.0223(6) 0.0237(6) 0.0121(6) 0.0062(5) 0.0014(5) 0.0033(5)
N8 0.0310(7) 0.0258(7) 0.0186(6) -0.0012(5) 0.0002(5) 0.0063(5)
C9 0.0200(7) 0.0237(7) 0.0195(7) 0.0088(6) 0.0045(6) 0.0049(6)
C10 0.0200(7) 0.0232(7) 0.0176(7) 0.0096(6) 0.0037(6) 0.0035(6)
N11 0.0227(6) 0.0238(6) 0.0200(6) 0.0071(5) 0.0034(5) 0.0044(5)
C12 0.0194(7) 0.0249(8) 0.0186(7) 0.0086(6) 0.0038(6) 0.0051(6)
C13 0.0208(7) 0.0237(8) 0.0249(8) 0.0062(6) 0.0032(6) 0.0027(6)
C14 0.0192(7) 0.0255(8) 0.0197(7) 0.0064(6) 0.0010(6) -0.0006(6)
C15 0.0291(8) 0.0231(8) 0.0263(8) 0.0031(7) 0.0008(7) -0.0009(7)
C16 0.0186(7) 0.0247(7) 0.0158(7) 0.0097(6) 0.0031(5) 0.0030(6)
C17 0.0292(8) 0.0318(9) 0.0379(10) 0.0005(7) 0.0043(7) 0.0128(8)
C18 0.0652(13) 0.0402(10) 0.0225(9) -0.0032(9) 0.0079(9) 0.0052(8)
C19 0.0273(8) 0.0267(8) 0.0220(8) 0.0086(6) 0.0044(6) 0.0078(6)
C20 0.0320(8) 0.0247(8) 0.0300(9) 0.0047(7) 0.0058(7) 0.0084(7)
C21 0.0433(10) 0.0320(9) 0.0248(9) 0.0046(8) 0.0050(7) 0.0047(7)
C22 0.0655(13) 0.0449(11) 0.0231(10) -0.0172(10) -0.0096(9) 0.0168(9)
C23 0.0374(10) 0.0422(11) 0.0595(14) -0.0019(9) -0.0110(9) 0.0292(10)
C24 0.0268(8) 0.0264(8) 0.0187(8) 0.0074(6) 0.0022(6) 0.0018(6)
O1 0.0269(5) 0.0253(6) 0.0146(5) 0.0025(4) 0.0018(4) 0.0048(4)

loop_
_atom_type_symbol
_atom_type_description
_atom_type_scat_dispersion_real
_atom_type_scat_dispersion_imag
_atom_type_scat_source
C C 0.0181 0.0091 'International Tables Vol C Tables 4.2.6.8 and 6.1.1.4'
H H 0.0000 0.0000 'International Tables Vol C Tables 4.2.6.8 and 6.1.1.4'
O O 0.0492 0.0322 'International Tables Vol C Tables 4.2.6.8 and 6.1.1.4'
N N 0.0311 0.0180 'International Tables Vol C Tables 4.2.6.8 and 6.1.1.4'
S S 0.3331 0.5567 'International Tables Vol C Tables 4.2.6.8 and 6.1.1.4'

loop_
_geom_angle_atom_site_label_1
_geom_angle_atom_site_label_2
_geom_angle_atom_site_label_3
_geom_angle
C14 S1 C16 86.32(7)
O4 N6 C14 116.98(13)
O5 N6 O4 124.16(13)
O5 N6 C14 118.86(13)
C12 N7 H7 119.5(13)
C16 N7 C12 123.00(12)
C16 N7 H7 117.4(13)
C17 N8 C21 118.94(14)
C24 C9 C10 118.84(13)
O1 C9 C10 120.13(13)
O1 C9 C24 121.02(13)
C9 C10 C12 124.80(13)
C19 C10 C9 118.97(13)
C19 C10 C12 116.22(13)
C16 N11 C13 109.77(12)
O2 C12 N7 119.41(13)
O2 C12 C10 123.02(13)
N7 C12 C10 117.56(12)
N11 C13 H13 120.4(11)
C14 C13 N11 114.35(14)
C14 C13 H13 125.2(11)
N6 C14 S1 120.07(11)
C13 C14 S1 112.72(11)
C13 C14 N6 127.21(14)
C20 C15 H15 121.3(11)
C24 C15 C20 120.79(15)
C24 C15 H15 117.9(11)
N7 C16 S1 121.81(11)
N11 C16 S1 116.83(11)
N11 C16 N7 121.36(13)
N8 C17 C23 121.43(18)
N8 C17 H17 116.3(11)
C23 C17 H17 122.3(11)
C21 C18 H18 121.1(13)
C22 C18 C21 118.52(19)
C22 C18 H18 120.4(13)
C10 C19 H19 116.6(11)
C20 C19 C10 121.77(14)
C20 C19 H19 121.6(11)
C15 C20 H20 121.2(11)
C19 C20 C15 118.89(15)
C19 C20 H20 119.8(11)
N8 C21 C18 122.73(18)
N8 C21 H21 116.0(13)
C18 C21 H21 121.2(13)
C18 C22 C23 119.32(17)
C18 C22 H22 116.7(16)
C23 C22 H22 124.0(16)
C17 C23 H23 116.4(15)
C22 C23 C17 119.06(19)
C22 C23 H23 124.5(15)
C9 C24 H24 119.1(11)
C15 C24 C9 120.72(14)
C15 C24 H24 120.1(11)
C9 O1 H25 111.8(16)

loop_
_geom_bond_atom_site_label_1
_geom_bond_atom_site_label_2
_geom_bond_distance
S1 C14 1.7269(15)
S1 C16 1.7363(14)
O2 C12 1.2240(18)
O4 N6 1.2381(17)
O5 N6 1.2265(18)
N6 C14 1.4217(19)
N7 C12 1.3775(19)
N7 C16 1.3684(19)
N7 H7 0.85(2)
N8 C17 1.334(2)
N8 C21 1.335(2)
C9 C10 1.410(2)
C9 C24 1.403(2)
C9 O1 1.3483(18)
C10 C12 1.481(2)
C10 C19 1.403(2)
N11 C13 1.365(2)
N11 C16 1.3148(19)
C13 C14 1.355(2)
C13 H13 0.944(18)
C15 C20 1.393(2)
C15 C24 1.382(2)
C15 H15 0.94(2)
C17 C23 1.383(3)
C17 H17 0.97(2)
C18 C21 1.373(3)
C18 C22 1.369(3)
C18 H18 1.06(2)
C19 C20 1.377(2)
C19 H19 0.939(18)
C20 H20 0.97(2)
C21 H21 0.98(2)
C22 C23 1.381(3)
C22 H22 0.94(3)
C23 H23 0.92(2)
C24 H24 0.983(19)
O1 H25 0.93(3)

loop_
_geom_hbond_atom_site_label_D
_geom_hbond_atom_site_label_H
_geom_hbond_atom_site_label_A
_geom_hbond_distance_DH
_geom_hbond_distance_HA
_geom_hbond_distance_DA
_geom_hbond_angle_DHA
N7 H7 O1 0.85(2) 1.95(2) 2.6248(16) 135.9(18)
O1 H25 N8 0.94(2) 1.64(2) 2.5671(16) 175(3)
